data_4104845
loop_
_publ_author_name
'Shau-Hua Ueng'
'Andrey Solovyev'
'Xinting Yuan'
'Steven J. Geib'
'Louis Fensterbank'
'Emmanuel Lac\^ote'
'Max Malacria'
'Martin Newcomb'
'John C. Walton'
'Dennis P. Curran'

_publ_section_title
;
 N-Heterocyclic Carbene Boryl Radicals: A New Class of Boron-Centered
 Radical
;
_journal_name_full 'Journal of the American Chemical Society'
_journal_page_first 11256
_journal_page_last 11262
_journal_paper_doi 10.1021/ja904103x
_journal_volume 131
_journal_year 2009
_chemical_formula_sum 'C30 H45 B N2 O2 S2'
_chemical_formula_weight 540.61
_chemical_name_systematic
; 
 ? 
;
_space_group_IT_number 62
_symmetry_cell_setting orthorhombic
_symmetry_space_group_name_Hall '-P 2ac 2n'
_symmetry_space_group_name_H-M 'P n m a'
_atom_sites_solution_hydrogens geom
_atom_sites_solution_primary direct
_atom_sites_solution_secondary difmap
_audit_creation_method SHELXL-97
_cell_angle_alpha 90.00
_cell_angle_beta 90.00
_cell_angle_gamma 90.00
_cell_formula_units_Z 4
_cell_length_a 9.660(3)
_cell_length_b 17.181(5)
_cell_length_c 18.960(6)
_cell_measurement_reflns_used 3411
_cell_measurement_temperature 203(2)
_cell_measurement_theta_max 25.06
_cell_measurement_theta_min 2.15
_cell_volume 3146.8(17)
_computing_cell_refinement 'Bruker SMART'
_computing_data_collection 'Bruker SMART'
_computing_data_reduction 'Bruker SAINT'
_computing_molecular_graphics 'Bruker SHELXTL'
_computing_publication_material 'Bruker SHELXTL'
_computing_structure_refinement 'SHELXL-97 (Sheldrick, 1997)'
_computing_structure_solution 'SHELXS-97 (Sheldrick, 1990)'
_diffrn_ambient_temperature 203(2)
_diffrn_measured_fraction_theta_full 1.000
_diffrn_measured_fraction_theta_max 1.000
_diffrn_measurement_device_type 'CCD area detector'
_diffrn_measurement_method 'phi and omega scans'
_diffrn_radiation_monochromator graphite
_diffrn_radiation_source 'fine-focus sealed tube'
_diffrn_radiation_type MoK\a
_diffrn_radiation_wavelength 0.71073
_diffrn_reflns_av_R_equivalents 0.0906
_diffrn_reflns_av_sigmaI/netI 0.0495
_diffrn_reflns_limit_h_max 11
_diffrn_reflns_limit_h_min -11
_diffrn_reflns_limit_k_max 20
_diffrn_reflns_limit_k_min -20
_diffrn_reflns_limit_l_max 22
_diffrn_reflns_limit_l_min -22
_diffrn_reflns_number 23176
_diffrn_reflns_theta_full 25.00
_diffrn_reflns_theta_max 25.00
_diffrn_reflns_theta_min 1.60
_exptl_absorpt_coefficient_mu 0.197
_exptl_absorpt_correction_T_max 0.9654
_exptl_absorpt_correction_T_min 0.9470
_exptl_absorpt_correction_type multi-scan
_exptl_absorpt_process_details 'Bruker sadabs'
_exptl_crystal_colour colorless
_exptl_crystal_density_diffrn 1.141
_exptl_crystal_description block
_exptl_crystal_F_000 1168
_exptl_crystal_size_max 0.28
_exptl_crystal_size_mid 0.25
_exptl_crystal_size_min 0.18
_refine_diff_density_max 0.329
_refine_diff_density_min -0.395
_refine_diff_density_rms 0.069
_refine_ls_extinction_method none
_refine_ls_goodness_of_fit_ref 1.754
_refine_ls_hydrogen_treatment mixed
_refine_ls_matrix_type full
_refine_ls_number_parameters 192
_refine_ls_number_reflns 2881
_refine_ls_number_restraints 0
_refine_ls_restrained_S_all 1.754
_refine_ls_R_factor_all 0.1165
_refine_ls_R_factor_gt 0.0911
_refine_ls_shift/su_max 0.000
_refine_ls_shift/su_mean 0.000
_refine_ls_structure_factor_coef Fsqd
_refine_ls_weighting_details 'calc w=1/[\s^2^(Fo^2^)+(0.0780P)^2^+0.0000P] where P=(Fo^2^+2Fc^2^)/3'
_refine_ls_weighting_scheme calc
_refine_ls_wR_factor_gt 0.2269
_refine_ls_wR_factor_ref 0.2337
_reflns_number_gt 2155
_reflns_number_total 2881
_reflns_threshold_expression >2sigma(I)
_cod_data_source_file ja904103x_si_002.cif
_cod_data_source_block as102b
_cod_original_cell_volume 3146.6(16)
_cod_database_code 4104845

loop_
_symmetry_equiv_pos_as_xyz
'x, y, z'
'-x+1/2, -y, z+1/2'
'-x, y+1/2, -z'
'x+1/2, -y+1/2, -z+1/2'
'-x, -y, -z'
'x-1/2, y, -z-1/2'
'x, -y-1/2, z'
'-x-1/2, y-1/2, z-1/2'

loop_
_atom_site_label
_atom_site_type_symbol
_atom_site_fract_x
_atom_site_fract_y
_atom_site_fract_z
_atom_site_U_iso_or_equiv
_atom_site_adp_type
_atom_site_occupancy
_atom_site_symmetry_multiplicity
_atom_site_calc_flag
_atom_site_refinement_flags
O O 0.7513(3) 0.2500 0.56093(17) 0.0541(10) Uani 1 2 d S
N N 1.2941(3) 0.18807(14) 0.50180(12) 0.0346(7) Uani 1 1 d .
B B 1.0469(6) 0.2500 0.5067(3) 0.0364(12) Uani 1 2 d S
H1B H 1.002(3) 0.1916(17) 0.4844(17) 0.051(9) Uiso 1 1 d .
S1 S 1.00608(15) 0.2500 0.60603(7) 0.0882(8) Uani 1 2 d S
C1 C 1.2517(4) 0.0596(2) 0.5534(2) 0.0525(10) Uani 1 1 d .
S2 S 0.77058(16) 0.2500 0.69794(7) 0.0960(8) Uani 1 2 d S
C2 C 1.2172(5) -0.0171(2) 0.5428(3) 0.0720(13) Uani 1 1 d .
H2A H 1.2183 -0.0515 0.5814 0.086 Uiso 1 1 calc R
C3 C 1.1812(5) -0.0448(3) 0.4776(3) 0.0836(15) Uani 1 1 d .
H3A H 1.1575 -0.0975 0.4719 0.100 Uiso 1 1 calc R
C4 C 1.1797(5) 0.0038(2) 0.4213(2) 0.0732(13) Uani 1 1 d .
H4A H 1.1542 -0.0160 0.3769 0.088 Uiso 1 1 calc R
C5 C 1.2146(4) 0.0817(2) 0.4271(2) 0.0525(10) Uani 1 1 d .
C6 C 1.2511(3) 0.10755(18) 0.49480(18) 0.0424(9) Uani 1 1 d .
C7 C 1.2949(5) 0.0878(3) 0.6256(2) 0.0699(13) Uani 1 1 d .
H7A H 1.3058 0.1451 0.6238 0.084 Uiso 1 1 calc R
C8 C 1.4329(7) 0.0522(4) 0.6469(4) 0.143(3) Uani 1 1 d .
H8A H 1.5026 0.0655 0.6121 0.215 Uiso 1 1 calc R
H8B H 1.4237 -0.0039 0.6495 0.215 Uiso 1 1 calc R
H8C H 1.4604 0.0723 0.6926 0.215 Uiso 1 1 calc R
C9 C 1.1814(6) 0.0679(3) 0.6810(2) 0.111(2) Uani 1 1 d .
H9A H 1.0942 0.0910 0.6667 0.166 Uiso 1 1 calc R
H9B H 1.2083 0.0885 0.7266 0.166 Uiso 1 1 calc R
H9C H 1.1710 0.0119 0.6842 0.166 Uiso 1 1 calc R
C10 C 1.2145(4) 0.1347(2) 0.36403(19) 0.0616(11) Uani 1 1 d .
H10A H 1.2124 0.1889 0.3818 0.074 Uiso 1 1 calc R
C11 C 1.3448(5) 0.1255(3) 0.3211(2) 0.0987(18) Uani 1 1 d .
H11A H 1.3418 0.1605 0.2810 0.148 Uiso 1 1 calc R
H11B H 1.3520 0.0723 0.3045 0.148 Uiso 1 1 calc R
H11C H 1.4245 0.1379 0.3501 0.148 Uiso 1 1 calc R
C12 C 1.0883(5) 0.1237(3) 0.3176(3) 0.1062(18) Uani 1 1 d .
H12A H 1.0051 0.1303 0.3456 0.159 Uiso 1 1 calc R
H12B H 1.0896 0.0719 0.2974 0.159 Uiso 1 1 calc R
H12C H 1.0895 0.1620 0.2800 0.159 Uiso 1 1 calc R
C13 C 1.4303(4) 0.2110(2) 0.49908(17) 0.0436(9) Uani 1 1 d .
H13 H 1.501(4) 0.180(2) 0.496(2) 0.054(11) Uiso 1 1 d .
C14 C 1.2085(5) 0.2500 0.5031(2) 0.0333(10) Uani 1 2 d S
C15 C 0.8288(5) 0.2500 0.6100(2) 0.0447(13) Uani 1 2 d S
C16 C 0.5892(6) 0.2500 0.6872(3) 0.092(2) Uani 1 2 d S
H16A H 0.5450 0.2500 0.7331 0.138 Uiso 1 2 calc SR
H16B H 0.5614 0.2039 0.6613 0.138 Uiso 0.50 1 calc PR
H16C H 0.5614 0.2961 0.6613 0.138 Uiso 0.50 1 calc PR
O2 O 0.7233(6) 0.2022(3) 0.4136(3) 0.0745(17) Uani 0.50 1 d P
C17 C 0.7381(8) 0.2500 0.3649(4) 0.096(2) Uani 1 2 d S

loop_
_atom_site_aniso_label
_atom_site_aniso_U_11
_atom_site_aniso_U_22
_atom_site_aniso_U_33
_atom_site_aniso_U_23
_atom_site_aniso_U_13
_atom_site_aniso_U_12
O 0.050(2) 0.078(3) 0.0348(19) 0.000 0.0052(17) 0.000
N 0.0392(15) 0.0370(15) 0.0275(13) 0.0042(12) -0.0009(11) 0.0027(13)
B 0.049(3) 0.031(3) 0.029(3) 0.000 0.002(2) 0.000
S1 0.0432(9) 0.194(2) 0.0277(7) 0.000 0.0021(6) 0.000
C1 0.057(2) 0.042(2) 0.059(2) 0.0095(19) 0.0008(18) 0.0050(19)
S2 0.0516(10) 0.206(2) 0.0302(8) 0.000 0.0063(6) 0.000
C2 0.084(3) 0.041(2) 0.091(3) 0.015(2) 0.014(3) -0.003(2)
C3 0.100(4) 0.042(3) 0.109(4) -0.017(3) 0.019(3) -0.009(2)
C4 0.100(4) 0.045(2) 0.074(3) -0.024(2) 0.012(3) -0.008(2)
C5 0.062(2) 0.043(2) 0.052(2) -0.0161(18) 0.0095(18) 0.0020(19)
C6 0.047(2) 0.0327(18) 0.047(2) -0.0042(17) 0.0019(16) 0.0039(15)
C7 0.088(3) 0.066(3) 0.056(3) 0.027(2) -0.014(2) -0.009(2)
C8 0.136(5) 0.153(6) 0.141(6) 0.046(5) -0.070(5) 0.024(5)
C9 0.169(6) 0.109(4) 0.053(3) 0.011(3) 0.018(3) -0.036(4)
C10 0.093(3) 0.055(2) 0.0365(19) -0.0168(18) 0.002(2) -0.003(2)
C11 0.105(4) 0.132(5) 0.059(3) 0.018(3) 0.011(3) -0.013(4)
C12 0.096(4) 0.150(5) 0.073(3) 0.004(3) -0.010(3) 0.005(4)
C13 0.040(2) 0.0501(19) 0.0405(19) 0.0011(16) -0.0013(16) 0.0098(17)
C14 0.054(3) 0.025(2) 0.021(2) 0.000 -0.003(2) 0.000
C15 0.051(3) 0.059(3) 0.024(2) 0.000 0.001(2) 0.000
C16 0.064(4) 0.163(7) 0.049(3) 0.000 0.019(3) 0.000
O2 0.076(4) 0.087(4) 0.061(4) 0.008(3) -0.008(3) -0.015(3)
C17 0.123(7) 0.115(6) 0.050(4) 0.000 -0.013(4) 0.000

loop_
_atom_type_symbol
_atom_type_description
_atom_type_scat_dispersion_real
_atom_type_scat_dispersion_imag
_atom_type_scat_source
C C 0.0033 0.0016 'International Tables Vol C Tables 4.2.6.8 and 6.1.1.4'
H H 0.0000 0.0000 'International Tables Vol C Tables 4.2.6.8 and 6.1.1.4'
B B 0.0013 0.0007 'International Tables Vol C Tables 4.2.6.8 and 6.1.1.4'
N N 0.0061 0.0033 'International Tables Vol C Tables 4.2.6.8 and 6.1.1.4'
O O 0.0106 0.0060 'International Tables Vol C Tables 4.2.6.8 and 6.1.1.4'
S S 0.1246 0.1234 'International Tables Vol C Tables 4.2.6.8 and 6.1.1.4'

loop_
_geom_angle_atom_site_label_1
_geom_angle_atom_site_label_2
_geom_angle_atom_site_label_3
_geom_angle
_geom_angle_site_symmetry_1
_geom_angle_site_symmetry_3
C14 N C13 111.2(3) . .
C14 N C6 125.4(3) . .
C13 N C6 122.9(3) . .
C14 B S1 104.4(3) . .
C14 B H1B 110.5(16) . .
S1 B H1B 106.2(16) . .
C15 S1 B 104.3(2) . .
C2 C1 C6 116.9(4) . .
C2 C1 C7 120.4(4) . .
C6 C1 C7 122.6(3) . .
C15 S2 C16 102.0(3) . .
C3 C2 C1 121.7(4) . .
C3 C2 H2A 119.1 . .
C1 C2 H2A 119.1 . .
C4 C3 C2 120.0(4) . .
C4 C3 H3A 120.0 . .
C2 C3 H3A 120.0 . .
C3 C4 C5 122.0(4) . .
C3 C4 H4A 119.0 . .
C5 C4 H4A 119.0 . .
C4 C5 C6 116.2(4) . .
C4 C5 C10 121.4(4) . .
C6 C5 C10 122.4(3) . .
C1 C6 C5 123.2(3) . .
C1 C6 N 119.5(3) . .
C5 C6 N 117.3(3) . .
C1 C7 C8 110.7(4) . .
C1 C7 C9 110.3(4) . .
C8 C7 C9 110.5(4) . .
C1 C7 H7A 108.4 . .
C8 C7 H7A 108.4 . .
C9 C7 H7A 108.4 . .
C7 C8 H8A 109.5 . .
C7 C8 H8B 109.5 . .
H8A C8 H8B 109.5 . .
C7 C8 H8C 109.5 . .
H8A C8 H8C 109.5 . .
H8B C8 H8C 109.5 . .
C7 C9 H9A 109.5 . .
C7 C9 H9B 109.5 . .
H9A C9 H9B 109.5 . .
C7 C9 H9C 109.5 . .
H9A C9 H9C 109.5 . .
H9B C9 H9C 109.5 . .
C5 C10 C11 111.5(4) . .
C5 C10 C12 112.8(4) . .
C11 C10 C12 110.2(4) . .
C5 C10 H10A 107.4 . .
C11 C10 H10A 107.4 . .
C12 C10 H10A 107.4 . .
C10 C11 H11A 109.5 . .
C10 C11 H11B 109.5 . .
H11A C11 H11B 109.5 . .
C10 C11 H11C 109.5 . .
H11A C11 H11C 109.5 . .
H11B C11 H11C 109.5 . .
C10 C12 H12A 109.5 . .
C10 C12 H12B 109.5 . .
H12A C12 H12B 109.5 . .
C10 C12 H12C 109.5 . .
H12A C12 H12C 109.5 . .
H12B C12 H12C 109.5 . .
C13 C13 N 106.63(18) 7_565 .
C13 C13 H13 128(2) 7_565 .
N C13 H13 125(2) . .
N C14 N 104.3(4) . 7_565
N C14 B 127.9(2) . .
N C14 B 127.9(2) 7_565 .
O C15 S1 126.3(4) . .
O C15 S2 122.6(4) . .
S1 C15 S2 111.1(3) . .
S2 C16 H16A 109.5 . .
S2 C16 H16B 109.5 . .
H16A C16 H16B 109.5 . .
S2 C16 H16C 109.5 . .
H16A C16 H16C 109.5 . .
H16B C16 H16C 109.5 . .
C17 O2 O2 48.7(4) . 7_565
O2 C17 O2 82.6(7) 7_565 .

loop_
_geom_bond_atom_site_label_1
_geom_bond_atom_site_label_2
_geom_bond_distance
_geom_bond_site_symmetry_2
O C15 1.194(5) .
N C14 1.348(4) .
N C13 1.374(5) .
N C6 1.451(4) .
B C14 1.563(7) .
B S1 1.923(5) .
B H1B 1.17(3) .
S1 C15 1.714(5) .
C1 C2 1.375(5) .
C1 C6 1.383(5) .
C1 C7 1.511(5) .
S2 C15 1.760(5) .
S2 C16 1.764(6) .
C2 C3 1.370(6) .
C2 H2A 0.9400 .
C3 C4 1.355(6) .
C3 H3A 0.9400 .
C4 C5 1.384(5) .
C4 H4A 0.9400 .
C5 C6 1.403(5) .
C5 C10 1.504(5) .
C7 C8 1.520(7) .
C7 C9 1.556(6) .
C7 H7A 0.9900 .
C8 H8A 0.9700 .
C8 H8B 0.9700 .
C8 H8C 0.9700 .
C9 H9A 0.9700 .
C9 H9B 0.9700 .
C9 H9C 0.9700 .
C10 C11 1.508(6) .
C10 C12 1.515(6) .
C10 H10A 0.9900 .
C11 H11A 0.9700 .
C11 H11B 0.9700 .
C11 H11C 0.9700 .
C12 H12A 0.9700 .
C12 H12B 0.9700 .
C12 H12C 0.9700 .
C13 C13 1.342(7) 7_565
C13 H13 0.87(4) .
C14 N 1.348(4) 7_565
C16 H16A 0.9700 .
C16 H16B 0.9700 .
C16 H16C 0.9700 .
O2 C17 1.245(7) .
